data_7042870
loop_
_publ_author_name
'Wang, Yuzhong'
'Hickox, Hunter P.'
'Wei, Pingrong'
'Robinson, Gregory H.'

_publ_section_title
;
 C4-Ferrocenylsilyl-bridged and -substituted N-heterocyclic carbenes:
 complexation of germanium chloride.
;
_journal_issue 17
_journal_name_full 'Dalton transactions (Cambridge, England : 2003)'
_journal_page_first 5508
_journal_page_last 5512
_journal_paper_doi 10.1039/c7dt00066a
_journal_volume 46
_journal_year 2017
_chemical_formula_sum 'C68 H90 Fe N4 Si2'
_chemical_formula_weight 1075.46
_space_group_crystal_system monoclinic
_space_group_IT_number 15
_space_group_name_Hall '-C 2yc'
_space_group_name_H-M_alt 'C 1 2/c 1'
_symmetry_space_group_name_Hall '-C 2yc'
_symmetry_space_group_name_H-M 'C 1 2/c 1'
_atom_sites_solution_hydrogens geom
_audit_creation_method SHELXL-2014/7
_audit_update_record
;
2017-01-02 deposited with the CCDC.
2017-02-17 downloaded from the CCDC.
;
_cell_angle_alpha 90
_cell_angle_beta 99.308(7)
_cell_angle_gamma 90
_cell_formula_units_Z 4
_cell_length_a 28.165(15)
_cell_length_b 10.265(5)
_cell_length_c 22.785(12)
_cell_measurement_reflns_used 9577
_cell_measurement_temperature 297(2)
_cell_measurement_theta_max 21.69
_cell_measurement_theta_min 2.26
_cell_volume 6501(6)
_computing_cell_refinement 'Bruker SAINT'
_computing_data_collection 'Bruker APEX3'
_computing_data_reduction 'Bruker SAINT'
_computing_molecular_graphics 'Bruker SHELXTL'
_computing_publication_material 'Bruker SHELXTL'
_computing_structure_refinement 'SHELXL-2014/7 (Sheldrick, 2014)'
_computing_structure_solution 'SHELXS-97 (Sheldrick 2008)'
_diffrn_ambient_temperature 297(2)
_diffrn_measured_fraction_theta_full 0.999
_diffrn_measured_fraction_theta_max 0.998
_diffrn_measurement_device_type 'Bruker D8 Quest PHOTON 100 CMOS'
_diffrn_measurement_method 'Phi\Omega scans'
_diffrn_radiation_type MoK\a
_diffrn_radiation_wavelength 0.71073
_diffrn_reflns_av_R_equivalents 0.1769
_diffrn_reflns_av_unetI/netI 0.0818
_diffrn_reflns_Laue_measured_fraction_full 0.999
_diffrn_reflns_Laue_measured_fraction_max 0.998
_diffrn_reflns_limit_h_max 34
_diffrn_reflns_limit_h_min -34
_diffrn_reflns_limit_k_max 12
_diffrn_reflns_limit_k_min -12
_diffrn_reflns_limit_l_max 28
_diffrn_reflns_limit_l_min -28
_diffrn_reflns_number 99660
_diffrn_reflns_point_group_measured_fraction_full 0.999
_diffrn_reflns_point_group_measured_fraction_max 0.998
_diffrn_reflns_theta_full 25.242
_diffrn_reflns_theta_max 25.994
_diffrn_reflns_theta_min 2.508
_diffrn_source Imus
_exptl_absorpt_coefficient_mu 0.309
_exptl_absorpt_correction_T_max 0.7454
_exptl_absorpt_correction_T_min 0.6168
_exptl_absorpt_correction_type multi-scan
_exptl_absorpt_process_details 'BRUKER SADABS'
_exptl_crystal_colour yellow
_exptl_crystal_density_diffrn 1.099
_exptl_crystal_description plate
_exptl_crystal_F_000 2320
_exptl_crystal_size_max 0.240
_exptl_crystal_size_mid 0.180
_exptl_crystal_size_min 0.050
_refine_diff_density_max 0.349
_refine_diff_density_min -0.389
_refine_diff_density_rms 0.042
_refine_ls_extinction_method none
_refine_ls_goodness_of_fit_ref 1.047
_refine_ls_hydrogen_treatment constr
_refine_ls_matrix_type full
_refine_ls_number_parameters 464
_refine_ls_number_reflns 6375
_refine_ls_number_restraints 254
_refine_ls_restrained_S_all 1.157
_refine_ls_R_factor_all 0.1693
_refine_ls_R_factor_gt 0.0794
_refine_ls_shift/su_max 0.001
_refine_ls_shift/su_mean 0.000
_refine_ls_structure_factor_coef Fsqd
_refine_ls_weighting_details 'w=1/[\s^2^(Fo^2^)+(0.0616P)^2^+8.7337P] where P=(Fo^2^+2Fc^2^)/3'
_refine_ls_weighting_scheme calc
_refine_ls_wR_factor_gt 0.1474
_refine_ls_wR_factor_ref 0.1786
_reflns_Friedel_coverage 0.000
_reflns_number_gt 3388
_reflns_number_total 6375
_reflns_threshold_expression 'I > 2\s(I)'
_cod_data_source_file c7dt00066a2.cif
_cod_data_source_block j1_a
_cod_original_cell_volume 6500(6)
_cod_database_code 7042870
_shelx_shelxl_version_number 2014/7
_shelx_space_group_comment
;
The symmetry employed for this shelxl refinement is uniquely defined
by the following loop, which should always be used as a source of
symmetry information in preference to the above space-group names.
They are only intended as comments.
;
_shelx_estimated_absorpt_t_min 0.929
_shelx_estimated_absorpt_t_max 0.985

loop_
_space_group_symop_operation_xyz
'x, y, z'
'-x, y, -z+1/2'
'x+1/2, y+1/2, z'
'-x+1/2, y+1/2, -z+1/2'
'-x, -y, -z'
'x, -y, z-1/2'
'-x+1/2, -y+1/2, -z'
'x+1/2, -y+1/2, z-1/2'

loop_
_atom_site_label
_atom_site_type_symbol
_atom_site_fract_x
_atom_site_fract_y
_atom_site_fract_z
_atom_site_U_iso_or_equiv
_atom_site_adp_type
_atom_site_occupancy
_atom_site_site_symmetry_order
_atom_site_calc_flag
_atom_site_refinement_flags_posn
_atom_site_refinement_flags_adp
_atom_site_refinement_flags_occupancy
_atom_site_disorder_assembly
_atom_site_disorder_group
Si1 Si 0.43235(4) 0.49497(12) 0.36179(4) 0.0681(4) Uani 1 1 d D . . . .
Fe1 Fe 0.5000 0.5000 0.5000 0.096(4) Uani 0.466(11) 2 d DS U P A 1
C28 C 0.4515(4) 0.4115(15) 0.4347(4) 0.053(3) Uani 0.466(11) 1 d D U P A 1
C29 C 0.4953(4) 0.3384(9) 0.4617(5) 0.065(3) Uani 0.466(11) 1 d D U P A 1
H29A H 0.5194 0.3046 0.4390 0.078 Uiso 0.466(11) 1 calc R U P A 1
C30 C 0.4964(7) 0.3165(17) 0.5208(7) 0.070(4) Uani 0.466(11) 1 d D U P A 1
H30A H 0.5214 0.2678 0.5467 0.084 Uiso 0.466(11) 1 calc R U P A 1
C31 C 0.4487(5) 0.3455(11) 0.5338(4) 0.084(4) Uani 0.466(11) 1 d D U P A 1
H31A H 0.4389 0.3438 0.5732 0.101 Uiso 0.466(11) 1 calc R U P A 1
C32 C 0.4249(4) 0.4117(12) 0.4836(4) 0.062(3) Uani 0.466(11) 1 d D U P A 1
H32A H 0.3955 0.4629 0.4837 0.075 Uiso 0.466(11) 1 calc R U P A 1
Fe1' Fe 0.5161(3) 0.5033(9) 0.4867(4) 0.0416(13) Uani 0.267(5) 1 d D U P A 2
C28' C 0.4653(4) 0.4083(12) 0.4254(4) 0.055(3) Uani 0.534(11) 1 d D U P A 2
C29' C 0.5128(3) 0.3688(9) 0.4252(5) 0.082(3) Uani 0.534(11) 1 d D U P A 2
H29B H 0.5300 0.3672 0.3911 0.098 Uiso 0.534(11) 1 calc R U P A 2
C30' C 0.5265(5) 0.3112(9) 0.4799(5) 0.103(5) Uani 0.534(11) 1 d D U P A 2
H30B H 0.5575 0.2678 0.4921 0.124 Uiso 0.534(11) 1 calc R U P A 2
C31' C 0.4863(8) 0.3078(16) 0.5144(9) 0.099(6) Uani 0.534(11) 1 d D U P A 2
H31B H 0.4823 0.2495 0.5473 0.118 Uiso 0.534(11) 1 calc R U P A 2
C32' C 0.4504(5) 0.3846(10) 0.4792(4) 0.071(3) Uani 0.534(11) 1 d D U P A 2
H32B H 0.4162 0.3768 0.4826 0.085 Uiso 0.534(11) 1 calc R U P A 2
N1 N 0.37158(9) 0.2854(3) 0.21906(10) 0.0415(7) Uani 1 1 d . . . . .
N2 N 0.36091(9) 0.2975(2) 0.30857(10) 0.0362(6) Uani 1 1 d . . . . .
C1 C 0.34285(11) 0.2365(3) 0.25642(12) 0.0414(8) Uani 1 1 d . . . . .
C2 C 0.40494(13) 0.3717(4) 0.24693(14) 0.0557(10) Uani 1 1 d . . . . .
H2 H 0.4276 0.4162 0.2291 0.067 Uiso 1 1 calc R U . . .
C3 C 0.39942(12) 0.3815(3) 0.30447(13) 0.0491(9) Uani 1 1 d . . . . .
C4 C 0.34200(11) 0.2752(3) 0.36312(12) 0.0394(8) Uani 1 1 d . . . . .
C5 C 0.36299(11) 0.1769(3) 0.40099(13) 0.0419(8) Uani 1 1 d . . . . .
C6 C 0.34538(13) 0.1610(4) 0.45430(14) 0.0557(10) Uani 1 1 d . . . . .
H6 H 0.3585 0.0966 0.4808 0.067 Uiso 1 1 calc R U . . .
C7 C 0.30920(14) 0.2382(4) 0.46839(16) 0.0650(11) Uani 1 1 d . . . . .
H7 H 0.2985 0.2268 0.5046 0.078 Uiso 1 1 calc R U . . .
C8 C 0.28872(13) 0.3318(4) 0.42975(16) 0.0624(11) Uani 1 1 d . . . . .
H8 H 0.2641 0.3831 0.4399 0.075 Uiso 1 1 calc R U . . .
C9 C 0.30416(12) 0.3517(4) 0.37558(14) 0.0522(9) Uani 1 1 d . . . . .
C10 C 0.27882(15) 0.4488(4) 0.33098(17) 0.0746(12) Uani 1 1 d . . . . .
H10 H 0.3024 0.4815 0.3073 0.089 Uiso 1 1 calc R U . . .
C11 C 0.23903(16) 0.3804(6) 0.2889(2) 0.1131(19) Uani 1 1 d . . . . .
H11A H 0.2231 0.4422 0.2607 0.170 Uiso 1 1 calc R U . . .
H11B H 0.2527 0.3123 0.2681 0.170 Uiso 1 1 calc R U . . .
H11C H 0.2162 0.3438 0.3113 0.170 Uiso 1 1 calc R U . . .
C12 C 0.2577(2) 0.5669(6) 0.3597(2) 0.130(2) Uani 1 1 d . . . . .
H12A H 0.2422 0.6241 0.3291 0.195 Uiso 1 1 calc R U . . .
H12B H 0.2345 0.5373 0.3834 0.195 Uiso 1 1 calc R U . . .
H12C H 0.2830 0.6128 0.3845 0.195 Uiso 1 1 calc R U . . .
C13 C 0.40088(13) 0.0861(3) 0.38380(15) 0.0549(10) Uani 1 1 d . . . . .
H13 H 0.4205 0.1371 0.3603 0.066 Uiso 1 1 calc R U . . .
C14 C 0.43490(15) 0.0291(4) 0.43614(18) 0.0767(12) Uani 1 1 d . . . . .
H14A H 0.4577 -0.0271 0.4217 0.115 Uiso 1 1 calc R U . . .
H14B H 0.4517 0.0984 0.4590 0.115 Uiso 1 1 calc R U . . .
H14C H 0.4168 -0.0201 0.4607 0.115 Uiso 1 1 calc R U . . .
C15 C 0.37759(18) -0.0236(4) 0.34399(19) 0.0876(14) Uani 1 1 d . . . . .
H15A H 0.4021 -0.0799 0.3336 0.131 Uiso 1 1 calc R U . . .
H15B H 0.3565 -0.0726 0.3648 0.131 Uiso 1 1 calc R U . . .
H15C H 0.3594 0.0128 0.3085 0.131 Uiso 1 1 calc R U . . .
C16 C 0.36468(12) 0.2556(3) 0.15629(13) 0.0471(9) Uani 1 1 d . . . . .
C17 C 0.38750(13) 0.1469(4) 0.13757(15) 0.0574(10) Uani 1 1 d D . . . .
C18 C 0.37924(18) 0.1197(5) 0.07696(18) 0.0910(15) Uani 1 1 d . . . . .
H18 H 0.3940 0.0479 0.0627 0.109 Uiso 1 1 calc R U . . .
C19 C 0.3498(2) 0.1970(6) 0.03810(19) 0.1081(18) Uani 1 1 d . . . . .
H19 H 0.3444 0.1759 -0.0021 0.130 Uiso 1 1 calc R U . . .
C20 C 0.32817(18) 0.3048(5) 0.05716(17) 0.0922(15) Uani 1 1 d . . . . .
H20 H 0.3088 0.3570 0.0297 0.111 Uiso 1 1 calc R U . . .
C21 C 0.33494(14) 0.3371(4) 0.11765(15) 0.0616(10) Uani 1 1 d D . . . .
C22 C 0.31130(19) 0.4564(5) 0.13892(19) 0.0820(15) Uani 0.991(6) 1 d D U P B 1
H22 H 0.3154 0.4518 0.1824 0.098 Uiso 0.991(6) 1 calc R U P B 1
C23 C 0.2578(2) 0.4624(7) 0.1159(3) 0.143(3) Uani 0.991(6) 1 d D U P B 1
H23A H 0.2445 0.5396 0.1306 0.214 Uiso 0.991(6) 1 calc R U P B 1
H23B H 0.2525 0.4641 0.0732 0.214 Uiso 0.991(6) 1 calc R U P B 1
H23C H 0.2423 0.3870 0.1293 0.214 Uiso 0.991(6) 1 calc R U P B 1
C24 C 0.3361(3) 0.5802(5) 0.1228(3) 0.147(3) Uani 0.991(6) 1 d D U P B 1
H24A H 0.3205 0.6546 0.1368 0.221 Uiso 0.991(6) 1 calc R U P B 1
H24B H 0.3693 0.5786 0.1412 0.221 Uiso 0.991(6) 1 calc R U P B 1
H24C H 0.3341 0.5853 0.0805 0.221 Uiso 0.991(6) 1 calc R U P B 1
C22' C 0.328(16) 0.480(11) 0.133(9) 0.106(18) Uani 0.009(6) 1 d D U P B 2
H22' H 0.3575 0.5156 0.1228 0.127 Uiso 0.009(6) 1 calc R U P B 2
C23' C 0.292(19) 0.57(2) 0.096(14) 0.12(2) Uani 0.009(6) 1 d D U P B 2
H23D H 0.2880 0.5434 0.0555 0.178 Uiso 0.009(6) 1 calc R U P B 2
H23E H 0.2617 0.5650 0.1104 0.178 Uiso 0.009(6) 1 calc R U P B 2
H23F H 0.3040 0.6574 0.1001 0.178 Uiso 0.009(6) 1 calc R U P B 2
C24' C 0.335(16) 0.52(3) 0.199(10) 0.11(3) Uani 0.009(6) 1 d D U P B 2
H24D H 0.3579 0.4602 0.2210 0.158 Uiso 0.009(6) 1 calc R U P B 2
H24E H 0.3473 0.6059 0.2028 0.158 Uiso 0.009(6) 1 calc R U P B 2
H24F H 0.3051 0.5135 0.2131 0.158 Uiso 0.009(6) 1 calc R U P B 2
C25 C 0.4206(3) 0.0595(10) 0.1798(8) 0.069(6) Uani 0.58(5) 1 d D U P C 1
H25 H 0.4253 0.1008 0.2191 0.083 Uiso 0.58(5) 1 calc R U P C 1
C26 C 0.3988(8) -0.0761(15) 0.1862(13) 0.114(6) Uani 0.58(5) 1 d D U P C 1
H26A H 0.4209 -0.1278 0.2132 0.170 Uiso 0.58(5) 1 calc R U P C 1
H26B H 0.3691 -0.0672 0.2014 0.170 Uiso 0.58(5) 1 calc R U P C 1
H26C H 0.3928 -0.1180 0.1481 0.170 Uiso 0.58(5) 1 calc R U P C 1
C27 C 0.4703(6) 0.044(3) 0.1616(12) 0.121(7) Uani 0.58(5) 1 d D U P C 1
H27A H 0.4897 -0.0122 0.1896 0.182 Uiso 0.58(5) 1 calc R U P C 1
H27B H 0.4668 0.0056 0.1227 0.182 Uiso 0.58(5) 1 calc R U P C 1
H27C H 0.4854 0.1273 0.1612 0.182 Uiso 0.58(5) 1 calc R U P C 1
C25' C 0.4212(5) 0.0601(14) 0.1793(12) 0.076(9) Uani 0.42(5) 1 d D U P C 2
H25' H 0.4149 0.0768 0.2198 0.091 Uiso 0.42(5) 1 calc R U P C 2
C26' C 0.4104(14) -0.0835(14) 0.1658(17) 0.124(9) Uani 0.42(5) 1 d D U P C 2
H26D H 0.3772 -0.1009 0.1678 0.186 Uiso 0.42(5) 1 calc R U P C 2
H26E H 0.4167 -0.1034 0.1266 0.186 Uiso 0.42(5) 1 calc R U P C 2
H26F H 0.4305 -0.1364 0.1944 0.186 Uiso 0.42(5) 1 calc R U P C 2
C27' C 0.4727(6) 0.099(4) 0.177(2) 0.130(11) Uani 0.42(5) 1 d D U P C 2
H27D H 0.4941 0.0448 0.2038 0.195 Uiso 0.42(5) 1 calc R U P C 2
H27E H 0.4793 0.0899 0.1377 0.195 Uiso 0.42(5) 1 calc R U P C 2
H27F H 0.4774 0.1887 0.1897 0.195 Uiso 0.42(5) 1 calc R U P C 2
C33 C 0.3858(3) 0.6068(8) 0.3887(4) 0.086(2) Uani 0.654(11) 1 d D U P A 1
H33A H 0.4018 0.6658 0.4181 0.130 Uiso 0.654(11) 1 calc R U P A 1
H33B H 0.3692 0.6554 0.3556 0.130 Uiso 0.654(11) 1 calc R U P A 1
H33C H 0.3631 0.5551 0.4058 0.130 Uiso 0.654(11) 1 calc R U P A 1
C34 C 0.4697(5) 0.6020(12) 0.3212(3) 0.138(5) Uani 0.654(11) 1 d D U P A 1
H34A H 0.4874 0.6623 0.3486 0.207 Uiso 0.654(11) 1 calc R U P A 1
H34B H 0.4917 0.5494 0.3034 0.207 Uiso 0.654(11) 1 calc R U P A 1
H34C H 0.4492 0.6492 0.2907 0.207 Uiso 0.654(11) 1 calc R U P A 1
C33' C 0.4016(6) 0.6493(13) 0.3662(8) 0.086(2) Uani 0.346(11) 1 d D U P A 2
H33D H 0.3869 0.6758 0.3271 0.130 Uiso 0.346(11) 1 calc R U P A 2
H33E H 0.3773 0.6396 0.3910 0.130 Uiso 0.346(11) 1 calc R U P A 2
H33F H 0.4244 0.7142 0.3829 0.130 Uiso 0.346(11) 1 calc R U P A 2
C34' C 0.4941(4) 0.5097(16) 0.3369(6) 0.071(4) Uani 0.346(11) 1 d D U P A 2
H34D H 0.4907 0.5561 0.2999 0.107 Uiso 0.346(11) 1 calc R U P A 2
H34E H 0.5157 0.5561 0.3665 0.107 Uiso 0.346(11) 1 calc R U P A 2
H34F H 0.5066 0.4243 0.3318 0.107 Uiso 0.346(11) 1 calc R U P A 2

loop_
_atom_site_aniso_label
_atom_site_aniso_U_11
_atom_site_aniso_U_22
_atom_site_aniso_U_33
_atom_site_aniso_U_23
_atom_site_aniso_U_13
_atom_site_aniso_U_12
Si1 0.0944(9) 0.0685(8) 0.0402(5) -0.0084(5) 0.0077(5) -0.0401(7)
Fe1 0.107(9) 0.040(2) 0.111(9) -0.011(5) -0.074(5) 0.000(4)
C28 0.031(6) 0.054(8) 0.071(6) -0.028(6) -0.001(4) 0.006(5)
C29 0.070(7) 0.050(6) 0.069(6) -0.009(5) -0.005(5) -0.003(5)
C30 0.072(8) 0.066(7) 0.060(6) -0.026(6) -0.025(6) -0.022(6)
C31 0.097(8) 0.098(8) 0.052(5) -0.011(5) -0.005(5) -0.004(6)
C32 0.078(6) 0.059(7) 0.045(5) -0.018(4) -0.004(4) -0.004(5)
Fe1' 0.039(2) 0.050(2) 0.037(2) -0.0137(17) 0.010(2) -0.0019(15)
C28' 0.051(6) 0.050(6) 0.058(5) -0.032(4) -0.009(4) 0.007(5)
C29' 0.070(6) 0.065(6) 0.105(7) -0.048(5) -0.006(5) 0.008(5)
C30' 0.117(8) 0.058(6) 0.111(9) -0.034(5) -0.055(7) 0.027(6)
C31' 0.142(14) 0.036(6) 0.093(9) 0.007(7) -0.056(8) -0.028(8)
C32' 0.108(8) 0.044(6) 0.053(6) -0.006(5) -0.006(5) -0.004(5)
N1 0.0499(17) 0.0470(17) 0.0280(13) -0.0007(12) 0.0073(12) -0.0059(14)
N2 0.0421(15) 0.0378(15) 0.0284(13) 0.0014(11) 0.0053(11) -0.0050(13)
C1 0.048(2) 0.044(2) 0.0314(17) -0.0004(15) 0.0027(14) -0.0006(16)
C2 0.062(2) 0.068(3) 0.040(2) -0.0049(18) 0.0149(17) -0.030(2)
C3 0.059(2) 0.056(2) 0.0329(18) -0.0002(16) 0.0079(15) -0.0182(19)
C4 0.0414(19) 0.044(2) 0.0319(16) 0.0002(15) 0.0046(14) -0.0054(16)
C5 0.045(2) 0.043(2) 0.0376(17) 0.0020(15) 0.0045(15) -0.0072(16)
C6 0.062(2) 0.061(3) 0.044(2) 0.0160(18) 0.0078(17) -0.010(2)
C7 0.067(3) 0.086(3) 0.047(2) 0.004(2) 0.0255(19) -0.014(2)
C8 0.060(3) 0.077(3) 0.056(2) 0.000(2) 0.0256(19) 0.005(2)
C9 0.050(2) 0.061(2) 0.048(2) 0.0003(18) 0.0135(17) 0.0046(19)
C10 0.074(3) 0.085(3) 0.067(3) 0.018(2) 0.018(2) 0.034(2)
C11 0.071(3) 0.169(6) 0.091(3) 0.025(4) -0.012(3) 0.021(3)
C12 0.156(5) 0.119(5) 0.122(4) 0.023(4) 0.045(4) 0.081(4)
C13 0.065(2) 0.048(2) 0.054(2) 0.0149(18) 0.0159(18) 0.0050(19)
C14 0.078(3) 0.065(3) 0.083(3) 0.022(2) 0.002(2) 0.016(2)
C15 0.121(4) 0.055(3) 0.083(3) -0.008(2) 0.004(3) 0.014(3)
C16 0.057(2) 0.056(2) 0.0289(17) -0.0053(16) 0.0086(15) -0.0065(19)
C17 0.068(3) 0.061(3) 0.046(2) -0.0091(19) 0.0145(18) 0.000(2)
C18 0.125(4) 0.097(4) 0.050(2) -0.021(3) 0.011(3) 0.024(3)
C19 0.151(5) 0.133(5) 0.039(2) -0.027(3) 0.012(3) 0.026(4)
C20 0.120(4) 0.114(4) 0.037(2) 0.006(3) -0.005(2) 0.024(3)
C21 0.077(3) 0.067(3) 0.040(2) 0.0047(19) 0.0083(18) 0.009(2)
C22 0.106(4) 0.080(3) 0.058(3) 0.013(2) 0.008(2) 0.035(3)
C23 0.108(4) 0.142(6) 0.174(6) 0.007(5) 0.011(4) 0.059(4)
C24 0.197(7) 0.073(4) 0.181(6) 0.012(4) 0.059(6) 0.013(4)
C22' 0.12(3) 0.09(3) 0.11(3) 0.02(3) 0.02(3) 0.03(3)
C23' 0.13(4) 0.09(4) 0.13(4) 0.02(4) 0.02(4) 0.04(4)
C24' 0.14(5) 0.07(5) 0.11(3) 0.01(4) 0.03(4) 0.02(5)
C25 0.078(9) 0.074(10) 0.057(12) -0.006(11) 0.015(10) 0.019(10)
C26 0.140(12) 0.094(9) 0.110(13) 0.012(7) 0.031(8) -0.004(8)
C27 0.088(8) 0.157(19) 0.128(11) 0.028(12) 0.043(8) 0.034(8)
C25' 0.104(14) 0.060(12) 0.070(19) 0.013(15) 0.031(16) 0.025(15)
C26' 0.19(2) 0.048(9) 0.14(2) 0.022(9) 0.061(14) 0.025(9)
C27' 0.081(10) 0.135(19) 0.16(3) 0.042(17) -0.009(11) 0.032(10)
C33 0.102(4) 0.054(3) 0.093(4) -0.002(3) -0.015(3) 0.001(3)
C34 0.215(12) 0.135(10) 0.064(5) -0.008(5) 0.025(6) -0.125(9)
C33' 0.102(4) 0.054(3) 0.093(4) -0.002(3) -0.015(3) 0.001(3)
C34' 0.080(6) 0.073(6) 0.063(6) 0.009(5) 0.017(4) -0.028(5)

loop_
_atom_type_symbol
_atom_type_description
_atom_type_scat_dispersion_real
_atom_type_scat_dispersion_imag
_atom_type_scat_source
C C 0.0033 0.0016 'International Tables Vol C Tables 4.2.6.8 and 6.1.1.4'
H H 0.0000 0.0000 'International Tables Vol C Tables 4.2.6.8 and 6.1.1.4'
Fe Fe 0.3463 0.8444 'International Tables Vol C Tables 4.2.6.8 and 6.1.1.4'
N N 0.0061 0.0033 'International Tables Vol C Tables 4.2.6.8 and 6.1.1.4'
Si Si 0.0817 0.0704 'International Tables Vol C Tables 4.2.6.8 and 6.1.1.4'

loop_
_geom_angle_atom_site_label_1
_geom_angle_atom_site_label_2
_geom_angle_atom_site_label_3
_geom_angle
_geom_angle_site_symmetry_1
_geom_angle_site_symmetry_3
C28' Si1 C33' 124.6(6) . .
C28' Si1 C3 112.4(4) . .
C33' Si1 C3 113.1(5) . .
C3 Si1 C34 105.9(3) . .
C28' Si1 C34' 84.5(6) . .
C33' Si1 C34' 114.2(7) . .
C3 Si1 C34' 102.2(4) . .
C3 Si1 C28 111.9(5) . .
C34 Si1 C28 127.2(6) . .
C3 Si1 C33 107.9(3) . .
C34 Si1 C33 106.0(5) . .
C28 Si1 C33 96.0(5) . .
C29 Fe1 C29 180.0 . 5_666
C29 Fe1 C30 138.3(6) . 5_666
C29 Fe1 C30 41.7(6) 5_666 5_666
C29 Fe1 C30 41.7(6) . .
C29 Fe1 C30 138.3(6) 5_666 .
C30 Fe1 C30 180.0 5_666 .
C29 Fe1 C28 135.8(4) . 5_666
C29 Fe1 C28 44.2(4) 5_666 5_666
C30 Fe1 C28 72.2(6) 5_666 5_666
C30 Fe1 C28 107.8(6) . 5_666
C29 Fe1 C28 44.2(4) . .
C29 Fe1 C28 135.8(4) 5_666 .
C30 Fe1 C28 107.8(6) 5_666 .
C30 Fe1 C28 72.2(6) . .
C28 Fe1 C28 180.0(7) 5_666 .
C29 Fe1 C32 64.9(4) . .
C29 Fe1 C32 115.1(4) 5_666 .
C30 Fe1 C32 115.4(6) 5_666 .
C30 Fe1 C32 64.6(6) . .
C28 Fe1 C32 141.6(3) 5_666 .
C28 Fe1 C32 38.4(3) . .
C29 Fe1 C32 115.1(4) . 5_666
C29 Fe1 C32 64.9(4) 5_666 5_666
C30 Fe1 C32 64.6(6) 5_666 5_666
C30 Fe1 C32 115.4(6) . 5_666
C28 Fe1 C32 38.4(3) 5_666 5_666
C28 Fe1 C32 141.6(3) . 5_666
C32 Fe1 C32 180.0(3) . 5_666
C29 Fe1 C31 116.4(5) . 5_666
C29 Fe1 C31 63.6(5) 5_666 5_666
C30 Fe1 C31 37.9(7) 5_666 5_666
C30 Fe1 C31 142.0(7) . 5_666
C28 Fe1 C31 64.5(4) 5_666 5_666
C28 Fe1 C31 115.5(4) . 5_666
C32 Fe1 C31 144.8(3) . 5_666
C32 Fe1 C31 35.2(3) 5_666 5_666
C29 Fe1 C31 63.6(5) . .
C29 Fe1 C31 116.4(5) 5_666 .
C30 Fe1 C31 142.1(7) 5_666 .
C30 Fe1 C31 38.0(7) . .
C28 Fe1 C31 115.5(4) 5_666 .
C28 Fe1 C31 64.5(4) . .
C32 Fe1 C31 35.2(3) . .
C32 Fe1 C31 144.8(3) 5_666 .
C31 Fe1 C31 180.0 5_666 .
C32 C28 C29 100.4(9) . .
C32 C28 Si1 125.1(8) . .
C29 C28 Si1 134.3(9) . .
C32 C28 Fe1 78.9(7) . .
C29 C28 Fe1 61.0(5) . .
Si1 C28 Fe1 120.1(8) . .
C30 C29 C28 112.1(12) . .
C30 C29 Fe1 72.3(9) . .
C28 C29 Fe1 74.8(7) . .
C29 C30 C31 107.2(14) . .
C29 C30 Fe1 66.0(7) . .
C31 C30 Fe1 86.5(10) . .
C32 C31 C30 105.5(10) . .
C32 C31 Fe1 69.2(6) . .
C30 C31 Fe1 55.6(8) . .
C31 C32 C28 113.0(10) . .
C31 C32 Fe1 75.6(6) . .
C28 C32 Fe1 62.7(6) . .
Fe1' Fe1' C32' 103.5(11) 5_666 5_666
Fe1' Fe1' C31' 92.1(13) 5_666 5_666
C32' Fe1' C31' 46.1(7) 5_666 5_666
Fe1' Fe1' C29' 112.3(10) 5_666 .
C32' Fe1' C29' 143.8(7) 5_666 .
C31' Fe1' C29' 134.2(8) 5_666 .
Fe1' Fe1' C30' 96.8(10) 5_666 .
C32' Fe1' C30' 131.3(8) 5_666 .
C31' Fe1' C30' 171.1(9) 5_666 .
C29' Fe1' C30' 40.7(4) . .
Fe1' Fe1' C28' 79.3(9) 5_666 .
C32' Fe1' C28' 161.8(8) 5_666 .
C31' Fe1' C28' 116.3(8) 5_666 .
C29' Fe1' C28' 40.5(4) . .
C30' Fe1' C28' 65.1(5) . .
Fe1' Fe1' C28' 68.9(8) 5_666 5_666
C32' Fe1' C28' 39.1(5) 5_666 5_666
C31' Fe1' C28' 66.3(7) 5_666 5_666
C29' Fe1' C28' 157.8(7) . 5_666
C30' Fe1' C28' 117.6(6) . 5_666
C28' Fe1' C28' 148.2(4) . 5_666
Fe1' Fe1' C32' 45.3(8) 5_666 .
C32' Fe1' C32' 148.8(5) 5_666 .
C31' Fe1' C32' 121.7(8) 5_666 .
C29' Fe1' C32' 67.2(5) . .
C30' Fe1' C32' 65.2(5) . .
C28' Fe1' C32' 37.5(3) . .
C28' Fe1' C32' 112.1(5) 5_666 .
Fe1' Fe1' C31' 57.4(10) 5_666 .
C32' Fe1' C31' 134.7(8) 5_666 .
C31' Fe1' C31' 149.4(5) 5_666 .
C29' Fe1' C31' 66.7(7) . .
C30' Fe1' C31' 39.5(7) . .
C28' Fe1' C31' 62.1(5) . .
C28' Fe1' C31' 98.9(7) 5_666 .
C32' Fe1' C31' 36.7(5) . .
Fe1' Fe1' C30' 54.7(9) 5_666 5_666
C32' Fe1' C30' 64.5(6) 5_666 5_666
C31' Fe1' C30' 37.4(8) 5_666 5_666
C29' Fe1' C30' 143.6(6) . 5_666
C30' Fe1' C30' 151.5(4) . 5_666
C28' Fe1' C30' 104.9(6) . 5_666
C28' Fe1' C30' 56.3(4) 5_666 5_666
C32' Fe1' C30' 90.4(5) . 5_666
C31' Fe1' C30' 112.0(6) . 5_666
C32' C28' C29' 112.5(9) . .
C32' C28' Si1 127.2(8) . .
C29' C28' Si1 120.1(8) . .
C32' C28' Fe1' 76.2(6) . .
C29' C28' Fe1' 65.4(5) . .
Si1 C28' Fe1' 120.9(7) . .
C32' C28' Fe1' 47.3(6) . 5_666
C29' C28' Fe1' 92.1(7) . 5_666
Si1 C28' Fe1' 122.8(7) . 5_666
Fe1' C28' Fe1' 31.8(4) . 5_666
C30' C29' C28' 104.4(10) . .
C30' C29' Fe1' 71.4(6) . .
C28' C29' Fe1' 74.2(6) . .
C29' C30' C31' 111.4(11) . .
C29' C30' Fe1' 68.0(5) . .
C31' C30' Fe1' 81.3(8) . .
C29' C30' Fe1' 82.4(6) . 5_666
C31' C30' Fe1' 52.7(8) . 5_666
Fe1' C30' Fe1' 28.5(4) . 5_666
C32' C31' C30' 102.8(12) . .
C32' C31' Fe1' 54.5(8) . 5_666
C30' C31' Fe1' 89.8(10) . 5_666
C32' C31' Fe1' 67.7(7) . .
C30' C31' Fe1' 59.3(8) . .
Fe1' C31' Fe1' 30.6(5) 5_666 .
C28' C32' C31' 107.9(13) . .
C28' C32' Fe1' 93.7(9) . 5_666
C31' C32' Fe1' 79.4(11) . 5_666
C28' C32' Fe1' 66.3(6) . .
C31' C32' Fe1' 75.6(8) . .
Fe1' C32' Fe1' 31.2(5) 5_666 .
C1 N1 C2 112.4(2) . .
C1 N1 C16 122.9(3) . .
C2 N1 C16 124.6(3) . .
C1 N2 C3 114.0(2) . .
C1 N2 C4 122.5(2) . .
C3 N2 C4 123.4(2) . .
N1 C1 N2 101.5(2) . .
C3 C2 N1 108.7(3) . .
C2 C3 N2 103.4(3) . .
C2 C3 Si1 126.9(3) . .
N2 C3 Si1 129.5(2) . .
C9 C4 C5 123.0(3) . .
C9 C4 N2 119.2(3) . .
C5 C4 N2 117.9(3) . .
C4 C5 C6 116.7(3) . .
C4 C5 C13 122.1(3) . .
C6 C5 C13 121.2(3) . .
C7 C6 C5 121.3(3) . .
C6 C7 C8 120.6(3) . .
C7 C8 C9 121.1(4) . .
C4 C9 C8 117.4(3) . .
C4 C9 C10 121.8(3) . .
C8 C9 C10 120.7(3) . .
C9 C10 C11 109.7(4) . .
C9 C10 C12 113.9(4) . .
C11 C10 C12 109.5(4) . .
C5 C13 C15 110.8(3) . .
C5 C13 C14 114.5(3) . .
C15 C13 C14 109.8(3) . .
C17 C16 C21 123.3(3) . .
C17 C16 N1 118.6(3) . .
C21 C16 N1 118.0(3) . .
C16 C17 C18 117.0(4) . .
C16 C17 C25 123.2(7) . .
C18 C17 C25 119.8(7) . .
C16 C17 C25' 123.5(10) . .
C18 C17 C25' 119.5(10) . .
C19 C18 C17 121.0(4) . .
C18 C19 C20 121.3(4) . .
C19 C20 C21 120.5(4) . .
C16 C21 C20 116.9(4) . .
C16 C21 C22 122.4(3) . .
C20 C21 C22 120.7(4) . .
C16 C21 C22' 121(8) . .
C20 C21 C22' 117(7) . .
C21 C22 C23 112.8(4) . .
C21 C22 C24 110.9(4) . .
C23 C22 C24 110.6(5) . .
C24' C22' C23' 111(3) . .
C24' C22' C21 118(10) . .
C23' C22' C21 124(10) . .
C17 C25 C27 112.8(15) . .
C17 C25 C26 112.3(12) . .
C27 C25 C26 109.0(10) . .
C27' C25' C17 109.3(18) . .
C27' C25' C26' 114.3(16) . .
C17 C25' C26' 110.8(19) . .

loop_
_geom_bond_atom_site_label_1
_geom_bond_atom_site_label_2
_geom_bond_distance
_geom_bond_site_symmetry_2
Si1 C28' 1.822(8) .
Si1 C33' 1.816(11) .
Si1 C3 1.879(3) .
Si1 C34 1.866(6) .
Si1 C34' 1.919(9) .
Si1 C28 1.869(10) .
Si1 C33 1.916(7) .
Fe1 C29 1.869(9) .
Fe1 C29 1.869(9) 5_666
Fe1 C30 1.948(17) 5_666
Fe1 C30 1.948(17) .
Fe1 C28 2.062(13) 5_666
Fe1 C28 2.062(13) .
Fe1 C32 2.276(11) .
Fe1 C32 2.276(11) 5_666
Fe1 C31 2.358(10) 5_666
Fe1 C31 2.358(10) .
C28 C32 1.440(12) .
C28 C29 1.490(12) .
C29 C30 1.361(18) .
C30 C31 1.45(2) .
C31 C32 1.405(13) .
Fe1' Fe1' 1.172(14) 5_666
Fe1' C32' 1.607(15) 5_666
Fe1' C31' 1.94(2) 5_666
Fe1' C29' 1.959(10) .
Fe1' C30' 2.003(13) .
Fe1' C28' 2.074(11) .
Fe1' C28' 2.184(15) 5_666
Fe1' C32' 2.200(12) .
Fe1' C31' 2.303(15) .
Fe1' C30' 2.438(15) 5_666
C28' C32' 1.379(11) .
C28' C29' 1.398(11) .
C28' Fe1' 2.184(15) 5_666
C29' C30' 1.377(14) .
C30' C31' 1.48(2) .
C30' Fe1' 2.438(15) 5_666
C31' C32' 1.423(16) .
C31' Fe1' 1.94(2) 5_666
C32' Fe1' 1.607(15) 5_666
N1 C1 1.361(4) .
N1 C2 1.371(4) .
N1 C16 1.445(4) .
N2 C1 1.366(4) .
N2 C3 1.400(4) .
N2 C4 1.448(4) .
C2 C3 1.349(4) .
C4 C9 1.389(4) .
C4 C5 1.396(4) .
C5 C6 1.394(4) .
C5 C13 1.516(5) .
C6 C7 1.370(5) .
C7 C8 1.367(5) .
C8 C9 1.388(5) .
C9 C10 1.517(5) .
C10 C11 1.523(6) .
C10 C12 1.542(6) .
C13 C15 1.526(5) .
C13 C14 1.521(5) .
C16 C17 1.389(5) .
C16 C21 1.392(5) .
C17 C18 1.391(5) .
C17 C25 1.519(12) .
C17 C25' 1.518(17) .
C18 C19 1.364(6) .
C19 C20 1.369(6) .
C20 C21 1.400(5) .
C21 C22 1.511(5) .
C21 C22' 1.53(2) .
C22 C23 1.516(7) .
C22 C24 1.522(8) .
C22' C24' 1.52(2) .
C22' C23' 1.51(2) .
C25 C27 1.529(11) .
C25 C26 1.539(10) .
C25' C27' 1.514(14) .
C25' C26' 1.526(16) .

loop_
_geom_torsion_atom_site_label_1
_geom_torsion_atom_site_label_2
_geom_torsion_atom_site_label_3
_geom_torsion_atom_site_label_4
_geom_torsion
_geom_torsion_site_symmetry_1
_geom_torsion_site_symmetry_4
C3 Si1 C28 C32 -94.9(12) . .
C34 Si1 C28 C32 132.5(11) . .
C33 Si1 C28 C32 17.2(12) . .
C3 Si1 C28 C29 89.8(14) . .
C34 Si1 C28 C29 -42.8(17) . .
C33 Si1 C28 C29 -158.2(13) . .
C3 Si1 C28 Fe1 167.3(5) . .
C34 Si1 C28 Fe1 34.7(11) . .
C33 Si1 C28 Fe1 -80.6(7) . .
C32 C28 C29 C30 -7.8(15) . .
Si1 C28 C29 C30 168.3(14) . .
Fe1 C28 C29 C30 63.2(11) . .
C32 C28 C29 Fe1 -71.0(8) . .
Si1 C28 C29 Fe1 105.1(14) . .
C30 Fe1 C29 C30 179.996(5) 5_666 .
C28 Fe1 C29 C30 60.3(12) 5_666 .
C28 Fe1 C29 C30 -119.7(12) . .
C32 Fe1 C29 C30 -79.2(10) . .
C32 Fe1 C29 C30 100.8(10) 5_666 .
C31 Fe1 C29 C30 140.0(10) 5_666 .
C31 Fe1 C29 C30 -40.0(10) . .
C30 Fe1 C29 C28 -60.3(12) 5_666 .
C30 Fe1 C29 C28 119.7(12) . .
C28 Fe1 C29 C28 179.996(3) 5_666 .
C32 Fe1 C29 C28 40.5(6) . .
C32 Fe1 C29 C28 -139.5(6) 5_666 .
C31 Fe1 C29 C28 -100.3(7) 5_666 .
C31 Fe1 C29 C28 79.7(7) . .
C28 C29 C30 C31 13.3(17) . .
Fe1 C29 C30 C31 78.0(11) . .
C28 C29 C30 Fe1 -64.7(9) . .
C29 C30 C31 C32 -13.1(16) . .
Fe1 C30 C31 C32 50.5(10) . .
C29 C30 C31 Fe1 -63.6(9) . .
C30 C31 C32 C28 8.5(15) . .
Fe1 C31 C32 C28 51.4(9) . .
C30 C31 C32 Fe1 -42.9(10) . .
C29 C28 C32 C31 -0.9(13) . .
Si1 C28 C32 C31 -177.6(10) . .
Fe1 C28 C32 C31 -58.4(9) . .
C29 C28 C32 Fe1 57.5(6) . .
Si1 C28 C32 Fe1 -119.2(12) . .
C33' Si1 C28' C32' 46.1(15) . .
C3 Si1 C28' C32' -97.1(11) . .
C34' Si1 C28' C32' 161.9(12) . .
C33' Si1 C28' C29' -127.4(11) . .
C3 Si1 C28' C29' 89.4(9) . .
C34' Si1 C28' C29' -11.7(10) . .
C33' Si1 C28' Fe1' -49.9(11) . .
C3 Si1 C28' Fe1' 166.9(5) . .
C34' Si1 C28' Fe1' 65.9(7) . .
C33' Si1 C28' Fe1' -12.3(13) . 5_666
C3 Si1 C28' Fe1' -155.5(6) . 5_666
C34' Si1 C28' Fe1' 103.5(9) . 5_666
C32' C28' C29' C30' 3.7(12) . .
Si1 C28' C29' C30' 178.2(8) . .
Fe1' C28' C29' C30' 65.5(7) . .
Fe1' C28' C29' C30' 47.7(8) 5_666 .
C32' C28' C29' Fe1' -61.7(9) . .
Si1 C28' C29' Fe1' 112.7(9) . .
Fe1' C28' C29' Fe1' -17.7(6) 5_666 .
C28' C29' C30' C31' 3.0(14) . .
Fe1' C29' C30' C31' 70.5(11) . .
C28' C29' C30' Fe1' -67.5(7) . .
C28' C29' C30' Fe1' -41.9(8) . 5_666
Fe1' C29' C30' Fe1' 25.5(4) . 5_666
C29' C30' C31' C32' -8.1(17) . .
Fe1' C30' C31' C32' 54.0(11) . .
Fe1' C30' C31' C32' 53.4(9) 5_666 .
C29' C30' C31' Fe1' -61.6(11) . 5_666
Fe1' C30' C31' Fe1' 0.5(8) . 5_666
C29' C30' C31' Fe1' -62.1(8) . .
Fe1' C30' C31' Fe1' -0.5(8) 5_666 .
C29' C28' C32' C31' -9.1(15) . .
Si1 C28' C32' C31' 176.9(11) . .
Fe1' C28' C32' C31' -64.6(10) . .
Fe1' C28' C32' C31' -80.0(12) 5_666 .
C29' C28' C32' Fe1' 70.9(11) . 5_666
Si1 C28' C32' Fe1' -103.1(11) . 5_666
Fe1' C28' C32' Fe1' 15.4(8) . 5_666
C29' C28' C32' Fe1' 55.5(8) . .
Si1 C28' C32' Fe1' -118.5(11) . .
Fe1' C28' C32' Fe1' -15.4(8) 5_666 .
C30' C31' C32' C28' 10.0(16) . .
Fe1' C31' C32' C28' 90.4(10) 5_666 .
Fe1' C31' C32' C28' 58.7(9) . .
C30' C31' C32' Fe1' -80.5(12) . 5_666
Fe1' C31' C32' Fe1' -31.8(5) . 5_666
C30' C31' C32' Fe1' -48.7(10) . .
Fe1' C31' C32' Fe1' 31.8(5) 5_666 .
C2 N1 C1 N2 -0.4(3) . .
C16 N1 C1 N2 -176.1(3) . .
C3 N2 C1 N1 0.0(3) . .
C4 N2 C1 N1 -179.2(3) . .
C1 N1 C2 C3 0.6(4) . .
C16 N1 C2 C3 176.2(3) . .
N1 C2 C3 N2 -0.5(4) . .
N1 C2 C3 Si1 -175.1(3) . .
C1 N2 C3 C2 0.3(4) . .
C4 N2 C3 C2 179.6(3) . .
C1 N2 C3 Si1 174.7(3) . .
C4 N2 C3 Si1 -6.1(5) . .
C28' Si1 C3 C2 -121.3(5) . .
C33' Si1 C3 C2 91.1(8) . .
C34 Si1 C3 C2 5.4(7) . .
C34' Si1 C3 C2 -32.2(6) . .
C28 Si1 C3 C2 -137.1(5) . .
C33 Si1 C3 C2 118.5(5) . .
C28' Si1 C3 N2 65.5(5) . .
C33' Si1 C3 N2 -82.1(8) . .
C34 Si1 C3 N2 -167.8(6) . .
C34' Si1 C3 N2 154.6(6) . .
C28 Si1 C3 N2 49.7(5) . .
C33 Si1 C3 N2 -54.6(5) . .
C1 N2 C4 C9 -88.8(4) . .
C3 N2 C4 C9 92.0(4) . .
C1 N2 C4 C5 91.2(4) . .
C3 N2 C4 C5 -88.0(4) . .
C9 C4 C5 C6 -2.4(5) . .
N2 C4 C5 C6 177.5(3) . .
C9 C4 C5 C13 173.9(3) . .
N2 C4 C5 C13 -6.1(4) . .
C4 C5 C6 C7 0.1(5) . .
C13 C5 C6 C7 -176.2(3) . .
C5 C6 C7 C8 1.2(6) . .
C6 C7 C8 C9 -0.4(6) . .
C5 C4 C9 C8 3.2(5) . .
N2 C4 C9 C8 -176.7(3) . .
C5 C4 C9 C10 -173.9(3) . .
N2 C4 C9 C10 6.2(5) . .
C7 C8 C9 C4 -1.7(6) . .
C7 C8 C9 C10 175.4(4) . .
C4 C9 C10 C11 85.9(5) . .
C8 C9 C10 C11 -91.1(4) . .
C4 C9 C10 C12 -150.9(4) . .
C8 C9 C10 C12 32.0(6) . .
C4 C5 C13 C15 -81.2(4) . .
C6 C5 C13 C15 94.9(4) . .
C4 C5 C13 C14 154.0(3) . .
C6 C5 C13 C14 -29.8(5) . .
C1 N1 C16 C17 -89.0(4) . .
C2 N1 C16 C17 95.8(4) . .
C1 N1 C16 C21 90.3(4) . .
C2 N1 C16 C21 -84.9(4) . .
C21 C16 C17 C18 -0.6(6) . .
N1 C16 C17 C18 178.7(3) . .
C21 C16 C17 C25 178.9(5) . .
N1 C16 C17 C25 -1.8(6) . .
C21 C16 C17 C25' 178.1(7) . .
N1 C16 C17 C25' -2.6(8) . .
C16 C17 C18 C19 -0.2(7) . .
C25 C17 C18 C19 -179.7(6) . .
C25' C17 C18 C19 -178.9(8) . .
C17 C18 C19 C20 1.1(9) . .
C18 C19 C20 C21 -1.3(9) . .
C17 C16 C21 C20 0.4(6) . .
N1 C16 C21 C20 -178.9(4) . .
C17 C16 C21 C22 -178.7(4) . .
N1 C16 C21 C22 2.0(6) . .
C17 C16 C21 C22' -154(21) . .
N1 C16 C21 C22' 27(21) . .
C19 C20 C21 C16 0.6(7) . .
C19 C20 C21 C22 179.7(5) . .
C19 C20 C21 C22' 156(21) . .
C16 C21 C22 C23 -129.9(5) . .
C20 C21 C22 C23 51.1(6) . .
C16 C21 C22 C24 105.5(5) . .
C20 C21 C22 C24 -73.6(6) . .
C16 C21 C22' C24' -25(36) . .
C20 C21 C22' C24' -179(22) . .
C16 C21 C22' C23' -173(20) . .
C20 C21 C22' C23' 32(32) . .
C16 C17 C25 C27 -125.3(16) . .
C18 C17 C25 C27 54.1(17) . .
C16 C17 C25 C26 111.0(15) . .
C18 C17 C25 C26 -69.5(17) . .
C16 C17 C25' C27' -98(3) . .
C18 C17 C25' C27' 81(3) . .
C16 C17 C25' C26' 135(2) . .
C18 C17 C25' C26' -46(2) . .
